data_7110014
loop_
_publ_author_name
'Jian Li'
'Shikuan Su'
'Mengyuan Huang'
'Boyi Song'
'Chunju Li'
'Xueshun Jia'

_publ_section_title
;
 Unexpected isocyanide-based cascade cycloaddition reaction with
 methyleneindolinone
;
_journal_name_full Chem.Commun.
_journal_page_first 10694
_journal_paper_doi 10.1039/c3cc46237d
_journal_volume 49
_journal_year 2013
_chemical_formula_sum 'C25 H17 Cl N2 O2'
_chemical_formula_weight 412.86
_chemical_name_systematic
; 
 ? 
;
_space_group_IT_number 14
_symmetry_cell_setting monoclinic
_symmetry_space_group_name_Hall '-P 2yn'
_symmetry_space_group_name_H-M 'P 1 21/n 1'
_atom_sites_solution_hydrogens geom
_atom_sites_solution_primary direct
_atom_sites_solution_secondary difmap
_audit_creation_method SHELXL-97
_cell_angle_alpha 90.00
_cell_angle_beta 105.999(2)
_cell_angle_gamma 90.00
_cell_formula_units_Z 4
_cell_length_a 15.341(3)
_cell_length_b 8.1615(13)
_cell_length_c 17.193(3)
_cell_measurement_reflns_used 3271
_cell_measurement_temperature 296(2)
_cell_measurement_theta_max 24.33
_cell_measurement_theta_min 2.76
_cell_volume 2069.3(6)
_computing_cell_refinement 'Bruker SAINT'
_computing_data_collection 'Bruker APEX2'
_computing_data_reduction 'Bruker SAINT'
_computing_molecular_graphics 'Bruker SHELXTL'
_computing_publication_material 'Bruker SHELXTL'
_computing_structure_refinement 'SHELXL-97 (Sheldrick, 2008)'
_computing_structure_solution 'SHELXS-97 (Sheldrick, 2008)'
_diffrn_ambient_temperature 296(2)
_diffrn_measured_fraction_theta_full 0.997
_diffrn_measured_fraction_theta_max 0.997
_diffrn_measurement_device_type 'Bruker APEX-II CCD'
_diffrn_measurement_method '\f and \w scans'
_diffrn_radiation_monochromator graphite
_diffrn_radiation_source 'fine-focus sealed tube'
_diffrn_radiation_type MoK\a
_diffrn_radiation_wavelength 0.71073
_diffrn_reflns_av_R_equivalents 0.0223
_diffrn_reflns_av_sigmaI/netI 0.0265
_diffrn_reflns_limit_h_max 14
_diffrn_reflns_limit_h_min -18
_diffrn_reflns_limit_k_max 9
_diffrn_reflns_limit_k_min -8
_diffrn_reflns_limit_l_max 20
_diffrn_reflns_limit_l_min -20
_diffrn_reflns_number 10331
_diffrn_reflns_theta_full 25.04
_diffrn_reflns_theta_max 25.04
_diffrn_reflns_theta_min 2.09
_exptl_absorpt_coefficient_mu 0.209
_exptl_absorpt_correction_T_max 0.9896
_exptl_absorpt_correction_T_min 0.9575
_exptl_absorpt_correction_type multi-scan
_exptl_absorpt_process_details sadabs
_exptl_crystal_density_diffrn 1.325
_exptl_crystal_density_method 'not measured'
_exptl_crystal_F_000 856
_exptl_crystal_size_max 0.21
_exptl_crystal_size_mid 0.13
_exptl_crystal_size_min 0.05
_refine_diff_density_max 0.154
_refine_diff_density_min -0.225
_refine_diff_density_rms 0.037
_refine_ls_extinction_method none
_refine_ls_goodness_of_fit_ref 1.083
_refine_ls_hydrogen_treatment constr
_refine_ls_matrix_type full
_refine_ls_number_parameters 273
_refine_ls_number_reflns 3663
_refine_ls_number_restraints 0
_refine_ls_restrained_S_all 1.083
_refine_ls_R_factor_all 0.0584
_refine_ls_R_factor_gt 0.0457
_refine_ls_shift/su_max 0.000
_refine_ls_shift/su_mean 0.000
_refine_ls_structure_factor_coef Fsqd
_refine_ls_weighting_details 'calc w=1/[\s^2^(Fo^2^)+(0.0404P)^2^+0.5959P] where P=(Fo^2^+2Fc^2^)/3'
_refine_ls_weighting_scheme calc
_refine_ls_wR_factor_gt 0.1012
_refine_ls_wR_factor_ref 0.1106
_reflns_number_gt 2939
_reflns_number_total 3663
_reflns_threshold_expression >2sigma(I)
_cod_data_source_file c3cc46237d.txt
_cod_data_source_block 120903c_0m
_cod_original_sg_symbol_H-M P2(1)/n
_cod_database_code 7110014

loop_
_symmetry_equiv_pos_as_xyz
'x, y, z'
'-x+1/2, y+1/2, -z+1/2'
'-x, -y, -z'
'x-1/2, -y-1/2, z-1/2'

loop_
_atom_site_label
_atom_site_type_symbol
_atom_site_fract_x
_atom_site_fract_y
_atom_site_fract_z
_atom_site_U_iso_or_equiv
_atom_site_adp_type
_atom_site_occupancy
_atom_site_symmetry_multiplicity
_atom_site_calc_flag
_atom_site_refinement_flags
C1 C 0.33820(12) 0.7963(3) -0.03214(11) 0.0434(5) Uani 1 1 d .
C2 C 0.35105(14) 0.9639(3) -0.03898(13) 0.0529(5) Uani 1 1 d .
C3 C 0.34697(15) 1.0235(3) -0.11565(15) 0.0634(6) Uani 1 1 d .
H3 H 0.3550 1.1349 -0.1226 0.076 Uiso 1 1 calc R
C4 C 0.33141(16) 0.9213(4) -0.18091(15) 0.0697(7) Uani 1 1 d .
H4 H 0.3286 0.9640 -0.2317 0.084 Uiso 1 1 calc R
C5 C 0.31989(16) 0.7568(4) -0.17237(14) 0.0681(7) Uani 1 1 d .
H5 H 0.3096 0.6889 -0.2174 0.082 Uiso 1 1 calc R
C6 C 0.32326(14) 0.6895(3) -0.09719(13) 0.0532(5) Uani 1 1 d .
C7 C 0.3702(2) 1.0751(3) 0.03309(17) 0.0865(8) Uani 1 1 d .
H7A H 0.4271 1.0457 0.0702 0.130 Uiso 1 1 calc R
H7B H 0.3228 1.0646 0.0593 0.130 Uiso 1 1 calc R
H7C H 0.3729 1.1864 0.0158 0.130 Uiso 1 1 calc R
C8 C 0.31337(19) 0.5083(3) -0.08603(17) 0.0782(8) Uani 1 1 d .
H8A H 0.3661 0.4679 -0.0465 0.117 Uiso 1 1 calc R
H8B H 0.3073 0.4532 -0.1366 0.117 Uiso 1 1 calc R
H8C H 0.2605 0.4882 -0.0679 0.117 Uiso 1 1 calc R
C9 C 0.26600(12) 0.6902(2) 0.07284(11) 0.0426(5) Uani 1 1 d .
C10 C 0.30318(12) 0.6143(2) 0.15434(11) 0.0404(4) Uani 1 1 d .
C11 C 0.39558(12) 0.6220(2) 0.17394(11) 0.0432(5) Uani 1 1 d .
C12 C 0.42295(13) 0.6908(3) 0.10418(12) 0.0491(5) Uani 1 1 d .
C13 C 0.25951(12) 0.5441(2) 0.20867(11) 0.0426(5) Uani 1 1 d .
C14 C 0.40038(13) 0.5066(3) 0.30225(11) 0.0463(5) Uani 1 1 d .
C15 C 0.44912(15) 0.4522(3) 0.37997(12) 0.0588(6) Uani 1 1 d .
H15 H 0.4183 0.4100 0.4151 0.071 Uiso 1 1 calc R
C16 C 0.54095(16) 0.4613(3) 0.40347(13) 0.0680(7) Uani 1 1 d .
H16 H 0.5724 0.4261 0.4550 0.082 Uiso 1 1 calc R
C17 C 0.58940(15) 0.5226(3) 0.35171(14) 0.0671(7) Uani 1 1 d .
H17 H 0.6523 0.5279 0.3693 0.080 Uiso 1 1 calc R
C18 C 0.54520(14) 0.5745(3) 0.27584(13) 0.0585(6) Uani 1 1 d .
H18 H 0.5777 0.6139 0.2414 0.070 Uiso 1 1 calc R
C19 C 0.44943(13) 0.5682(3) 0.24980(11) 0.0452(5) Uani 1 1 d .
C20 C 0.15983(13) 0.5222(3) 0.18944(11) 0.0468(5) Uani 1 1 d .
C21 C 0.11094(14) 0.4318(3) 0.12350(13) 0.0551(6) Uani 1 1 d .
C22 C 0.01792(16) 0.4147(4) 0.10648(16) 0.0744(8) Uani 1 1 d .
H22 H -0.0141 0.3545 0.0618 0.089 Uiso 1 1 calc R
C23 C -0.02652(17) 0.4883(4) 0.1567(2) 0.0869(9) Uani 1 1 d .
H23 H -0.0892 0.4792 0.1453 0.104 Uiso 1 1 calc R
C24 C 0.02065(18) 0.5748(4) 0.22340(19) 0.0823(8) Uani 1 1 d .
H24 H -0.0099 0.6220 0.2576 0.099 Uiso 1 1 calc R
C25 C 0.11297(15) 0.5916(3) 0.23975(14) 0.0618(6) Uani 1 1 d .
H25 H 0.1446 0.6503 0.2851 0.074 Uiso 1 1 calc R
Cl1 Cl 0.16735(5) 0.32788(9) 0.06348(4) 0.0764(2) Uani 1 1 d .
N1 N 0.34241(10) 0.7300(2) 0.04613(9) 0.0459(4) Uani 1 1 d .
N2 N 0.30760(11) 0.4937(2) 0.28117(9) 0.0483(4) Uani 1 1 d .
O1 O 0.49777(9) 0.7078(2) 0.09544(9) 0.0705(5) Uani 1 1 d .
O2 O 0.18934(9) 0.71639(19) 0.03420(8) 0.0537(4) Uani 1 1 d .

loop_
_atom_site_aniso_label
_atom_site_aniso_U_11
_atom_site_aniso_U_22
_atom_site_aniso_U_33
_atom_site_aniso_U_23
_atom_site_aniso_U_13
_atom_site_aniso_U_12
C1 0.0349(10) 0.0530(13) 0.0428(11) 0.0092(9) 0.0119(8) 0.0008(9)
C2 0.0447(12) 0.0549(14) 0.0588(13) 0.0063(10) 0.0137(10) -0.0005(10)
C3 0.0537(14) 0.0659(16) 0.0719(16) 0.0252(13) 0.0192(11) -0.0010(12)
C4 0.0607(15) 0.096(2) 0.0578(15) 0.0258(15) 0.0251(12) 0.0068(14)
C5 0.0671(15) 0.092(2) 0.0471(13) -0.0025(13) 0.0194(11) 0.0058(14)
C6 0.0498(12) 0.0571(14) 0.0525(12) 0.0010(10) 0.0140(10) 0.0036(10)
C7 0.110(2) 0.0613(17) 0.0845(19) -0.0098(14) 0.0208(17) -0.0029(16)
C8 0.0923(19) 0.0570(16) 0.0829(18) -0.0069(13) 0.0201(15) 0.0018(14)
C9 0.0358(11) 0.0501(12) 0.0414(10) 0.0039(9) 0.0098(8) -0.0012(9)
C10 0.0330(10) 0.0474(11) 0.0385(10) 0.0021(8) 0.0061(8) -0.0018(8)
C11 0.0374(10) 0.0490(12) 0.0416(10) 0.0034(9) 0.0080(8) -0.0014(9)
C12 0.0368(11) 0.0597(14) 0.0497(12) 0.0079(10) 0.0102(9) -0.0035(10)
C13 0.0389(10) 0.0485(12) 0.0393(10) 0.0011(9) 0.0089(8) -0.0029(9)
C14 0.0457(11) 0.0513(12) 0.0379(10) -0.0013(9) 0.0048(8) 0.0011(9)
C15 0.0594(14) 0.0703(16) 0.0417(11) 0.0080(11) 0.0056(10) 0.0049(12)
C16 0.0618(15) 0.0849(18) 0.0456(13) 0.0062(12) -0.0048(11) 0.0134(13)
C17 0.0430(12) 0.0917(19) 0.0575(14) 0.0030(13) -0.0012(10) 0.0092(12)
C18 0.0402(11) 0.0794(17) 0.0509(12) 0.0029(11) 0.0042(9) 0.0036(11)
C19 0.0387(11) 0.0523(12) 0.0410(10) -0.0002(9) 0.0047(8) 0.0002(9)
C20 0.0384(11) 0.0578(13) 0.0441(11) 0.0128(9) 0.0111(9) -0.0042(9)
C21 0.0453(12) 0.0655(15) 0.0524(12) 0.0113(11) 0.0097(9) -0.0099(10)
C22 0.0503(14) 0.089(2) 0.0736(16) 0.0215(15) 0.0003(12) -0.0221(13)
C23 0.0393(13) 0.114(3) 0.108(2) 0.036(2) 0.0199(15) -0.0035(15)
C24 0.0547(16) 0.104(2) 0.098(2) 0.0184(18) 0.0380(15) 0.0064(15)
C25 0.0534(13) 0.0767(17) 0.0610(14) 0.0109(12) 0.0253(11) -0.0011(12)
Cl1 0.0799(5) 0.0776(5) 0.0718(4) -0.0202(3) 0.0214(3) -0.0229(3)
N1 0.0343(8) 0.0610(11) 0.0418(9) 0.0119(8) 0.0096(7) -0.0013(8)
N2 0.0461(10) 0.0573(11) 0.0399(9) 0.0036(8) 0.0090(7) -0.0022(8)
O1 0.0354(8) 0.1062(14) 0.0703(10) 0.0227(9) 0.0153(7) -0.0034(8)
O2 0.0341(7) 0.0752(11) 0.0482(8) 0.0119(7) 0.0055(6) 0.0028(7)

loop_
_atom_type_symbol
_atom_type_description
_atom_type_scat_dispersion_real
_atom_type_scat_dispersion_imag
_atom_type_scat_source
C C 0.0033 0.0016 'International Tables Vol C Tables 4.2.6.8 and 6.1.1.4'
H H 0.0000 0.0000 'International Tables Vol C Tables 4.2.6.8 and 6.1.1.4'
N N 0.0061 0.0033 'International Tables Vol C Tables 4.2.6.8 and 6.1.1.4'
O O 0.0106 0.0060 'International Tables Vol C Tables 4.2.6.8 and 6.1.1.4'
Cl Cl 0.1484 0.1585 'International Tables Vol C Tables 4.2.6.8 and 6.1.1.4'

loop_
_geom_angle_atom_site_label_1
_geom_angle_atom_site_label_2
_geom_angle_atom_site_label_3
_geom_angle
C6 C1 C2 123.07(19)
C6 C1 N1 118.28(19)
C2 C1 N1 118.63(18)
C3 C2 C1 117.0(2)
C3 C2 C7 121.3(2)
C1 C2 C7 121.7(2)
C4 C3 C2 121.2(2)
C4 C3 H3 119.4
C2 C3 H3 119.4
C3 C4 C5 120.7(2)
C3 C4 H4 119.7
C5 C4 H4 119.7
C4 C5 C6 120.9(2)
C4 C5 H5 119.5
C6 C5 H5 119.5
C1 C6 C5 117.2(2)
C1 C6 C8 121.0(2)
C5 C6 C8 121.8(2)
C2 C7 H7A 109.5
C2 C7 H7B 109.5
H7A C7 H7B 109.5
C2 C7 H7C 109.5
H7A C7 H7C 109.5
H7B C7 H7C 109.5
C6 C8 H8A 109.5
C6 C8 H8B 109.5
H8A C8 H8B 109.5
C6 C8 H8C 109.5
H8A C8 H8C 109.5
H8B C8 H8C 109.5
O2 C9 N1 123.70(17)
O2 C9 C10 130.98(17)
N1 C9 C10 105.32(15)
C11 C10 C13 120.33(17)
C11 C10 C9 108.33(16)
C13 C10 C9 131.33(16)
C10 C11 C19 121.24(17)
C10 C11 C12 108.87(16)
C19 C11 C12 129.89(17)
O1 C12 N1 124.75(19)
O1 C12 C11 129.39(18)
N1 C12 C11 105.82(16)
N2 C13 C10 120.32(17)
N2 C13 C20 116.36(16)
C10 C13 C20 123.31(16)
N2 C14 C15 117.78(18)
N2 C14 C19 123.61(17)
C15 C14 C19 118.60(19)
C16 C15 C14 120.0(2)
C16 C15 H15 120.0
C14 C15 H15 120.0
C15 C16 C17 121.3(2)
C15 C16 H16 119.3
C17 C16 H16 119.3
C18 C17 C16 120.6(2)
C18 C17 H17 119.7
C16 C17 H17 119.7
C17 C18 C19 119.4(2)
C17 C18 H18 120.3
C19 C18 H18 120.3
C11 C19 C18 125.10(19)
C11 C19 C14 114.92(17)
C18 C19 C14 119.97(18)
C21 C20 C25 118.03(19)
C21 C20 C13 122.55(19)
C25 C20 C13 119.41(19)
C22 C21 C20 121.4(2)
C22 C21 Cl1 118.6(2)
C20 C21 Cl1 119.93(16)
C23 C22 C21 118.9(3)
C23 C22 H22 120.5
C21 C22 H22 120.5
C24 C23 C22 120.7(2)
C24 C23 H23 119.6
C22 C23 H23 119.6
C23 C24 C25 120.0(3)
C23 C24 H24 120.0
C25 C24 H24 120.0
C24 C25 C20 120.9(2)
C24 C25 H25 119.5
C20 C25 H25 119.5
C12 N1 C9 111.48(15)
C12 N1 C1 124.03(15)
C9 N1 C1 124.45(15)
C13 N2 C14 119.45(16)

loop_
_geom_bond_atom_site_label_1
_geom_bond_atom_site_label_2
_geom_bond_distance
C1 C6 1.387(3)
C1 C2 1.391(3)
C1 N1 1.435(2)
C2 C3 1.390(3)
C2 C7 1.498(3)
C3 C4 1.365(4)
C3 H3 0.9300
C4 C5 1.368(4)
C4 H4 0.9300
C5 C6 1.392(3)
C5 H5 0.9300
C6 C8 1.504(3)
C7 H7A 0.9600
C7 H7B 0.9600
C7 H7C 0.9600
C8 H8A 0.9600
C8 H8B 0.9600
C8 H8C 0.9600
C9 O2 1.200(2)
C9 N1 1.410(2)
C9 C10 1.494(3)
C10 C11 1.365(2)
C10 C13 1.412(2)
C11 C19 1.408(3)
C11 C12 1.486(3)
C12 O1 1.206(2)
C12 N1 1.395(2)
C13 N2 1.327(2)
C13 C20 1.484(3)
C14 N2 1.373(2)
C14 C15 1.411(3)
C14 C19 1.416(3)
C15 C16 1.356(3)
C15 H15 0.9300
C16 C17 1.400(3)
C16 H16 0.9300
C17 C18 1.361(3)
C17 H17 0.9300
C18 C19 1.414(3)
C18 H18 0.9300
C20 C21 1.387(3)
C20 C25 1.389(3)
C21 C22 1.382(3)
C21 Cl1 1.739(2)
C22 C23 1.377(4)
C22 H22 0.9300
C23 C24 1.371(4)
C23 H23 0.9300
C24 C25 1.373(3)
C24 H24 0.9300
C25 H25 0.9300
